data_7237059
loop_
_publ_author_name
'Huang, Zhi'
'Xiang, Songpo'
'Zhang, Qing'
'Lv, Xialei'
'Ye, Shaofeng'
'Guo, Runda'
'Wang, Lei'

_publ_section_title
;
 Highly efficient green organic light emitting diodes with
 phenanthroimidazole-based thermally activated delayed fluorescence
 emitters
;
_journal_issue 9
_journal_name_full 'Journal of Materials Chemistry C'
_journal_page_first 2379
_journal_paper_doi 10.1039/C7TC05576E
_journal_volume 6
_journal_year 2018
_chemical_formula_moiety 'C49 H38 N4'
_chemical_formula_sum 'C49 H38 N4'
_chemical_formula_weight 682.83
_chemical_name_systematic PPZTPI
_space_group_crystal_system triclinic
_space_group_IT_number 2
_space_group_name_Hall '-P 1'
_space_group_name_H-M_alt 'P -1'
_atom_sites_solution_hydrogens geom
_atom_sites_solution_primary dual
_audit_creation_date 2017-09-30
_audit_creation_method
;
Olex2 1.2
(compiled 2017.03.28 svn.r3405 for OlexSys, GUI svn.r5335)
;
_audit_update_record
;
2017-09-30 deposited with the CCDC.
2018-01-25 downloaded from the CCDC.
;
_cell_angle_alpha 95.121(3)
_cell_angle_beta 96.138(3)
_cell_angle_gamma 103.446(4)
_cell_formula_units_Z 2
_cell_length_a 9.2776(4)
_cell_length_b 11.1340(7)
_cell_length_c 18.0446(4)
_cell_measurement_reflns_used 6996
_cell_measurement_temperature 160(80)
_cell_measurement_theta_max 73.6030
_cell_measurement_theta_min 4.0750
_cell_volume 1789.87(15)
_computing_cell_refinement 'CrysAlisPro 1.171.39.28b (Rigaku OD, 2015)'
_computing_data_collection 'CrysAlisPro 1.171.39.28b (Rigaku OD, 2015)'
_computing_data_reduction 'CrysAlisPro 1.171.39.28b (Rigaku OD, 2015)'
_computing_molecular_graphics 'Olex2 (Dolomanov et al., 2009)'
_computing_publication_material 'Olex2 (Dolomanov et al., 2009)'
_computing_structure_refinement 'ShelXL (Sheldrick, 2015)'
_computing_structure_solution 'ShelXT (Sheldrick, 2015)'
_diffrn_ambient_environment N~2~
_diffrn_ambient_temperature 160(80)
_diffrn_detector 'CCD plate'
_diffrn_measured_fraction_theta_full 0.993
_diffrn_measured_fraction_theta_max 0.966
_diffrn_measurement_details
;
List of Runs (angles in degrees, time in seconds):

  # Type    Start    End  Width  t~exp~   \w     \q     \k     \f   Frames
#--------------------------------------------------------------------------
  1  \w    -24.00  27.00   0.50    0.50    --    0.00 -82.00  60.00  102
  2  \w    -29.00  27.00   0.50    0.50    --    0.00 -82.00 -60.00  112
  3  \w    -17.00  27.00   0.50    0.50    --    0.00 -82.00 120.00   88
  4  \w    -45.00  15.00   0.50    0.50    --    0.00 -77.00   0.00  120
  5  \w    -19.00  28.00   0.50    0.50    --    0.00 -77.00-150.00   94
  6  \w     12.00 118.00   0.50    0.66    --   94.60 -61.00-120.00  212
  7  \w     40.00  66.00   0.50    0.66    --   94.60 -45.00  60.00   52
  8  \w     80.00 106.00   0.50    0.66    --   94.60 -77.00  60.00   52
  9  \w      6.00 126.00   0.50    0.66    --   94.60 -82.00   0.00  240
 10  \w     66.00 106.00   0.50    0.66    --   94.60 -82.00 -90.00   80
 11  \w     13.00 125.00   0.50    0.66    --   94.60 -82.00 150.00  224
 12  \w      5.00 118.00   0.50    0.66    --   94.60 -15.00 -30.00  226
 13  \w     77.00 102.00   0.50    0.66    --   94.60 -82.00 -60.00   50
 14  \w     36.00 118.00   0.50    0.66    --   94.60 -61.00   0.00  164
 15  \w      8.00 117.00   0.50    0.66    --   94.60 -61.00 150.00  218
 16  \w      5.00  76.00   0.50    0.66    --   94.60 -30.00 -90.00  142
 17  \w     14.00  40.00   0.50    0.66    --   94.60 -45.00  90.00   52
 18  \w     89.00 114.00   0.50    0.66    --   94.60 -45.00  90.00   50
 19  \w     24.00 101.00   0.50    0.66    --   94.60 -82.00-120.00  154
 20  \w     96.00 122.00   0.50    0.66    --   94.60 -82.00 120.00   52
 21  \w     24.00 176.00   0.50    0.66    --   94.60   0.00 -60.00  304
;
_diffrn_measurement_device 'four-circle diffractometer'
_diffrn_measurement_device_type 'XtaLAB AFC12 (RINC): Kappa single'
_diffrn_measurement_method '\w scans'
_diffrn_orient_matrix_type 'CrysAlisPro convention (1999,Acta A55,543-557)'
_diffrn_orient_matrix_UB_11 -0.0115385000
_diffrn_orient_matrix_UB_12 -0.1210136000
_diffrn_orient_matrix_UB_13 0.0367191000
_diffrn_orient_matrix_UB_21 -0.1107461000
_diffrn_orient_matrix_UB_22 -0.0722739000
_diffrn_orient_matrix_UB_23 -0.0678638000
_diffrn_orient_matrix_UB_31 0.1314037000
_diffrn_orient_matrix_UB_32 -0.0256368000
_diffrn_orient_matrix_UB_33 -0.0390326000
_diffrn_radiation_monochromator graphite
_diffrn_radiation_probe x-ray
_diffrn_radiation_type CuK\a
_diffrn_radiation_wavelength 1.54184
_diffrn_reflns_av_R_equivalents 0.0631
_diffrn_reflns_av_unetI/netI 0.0665
_diffrn_reflns_Laue_measured_fraction_full 0.993
_diffrn_reflns_Laue_measured_fraction_max 0.966
_diffrn_reflns_limit_h_max 11
_diffrn_reflns_limit_h_min -8
_diffrn_reflns_limit_k_max 10
_diffrn_reflns_limit_k_min -13
_diffrn_reflns_limit_l_max 18
_diffrn_reflns_limit_l_min -22
_diffrn_reflns_number 18583
_diffrn_reflns_point_group_measured_fraction_full 0.993
_diffrn_reflns_point_group_measured_fraction_max 0.966
_diffrn_reflns_theta_full 67.684
_diffrn_reflns_theta_max 73.920
_diffrn_reflns_theta_min 2.480
_diffrn_source 'fine-focus sealed X-ray tube'
_diffrn_source_type 'Enhance (Cu) X-ray Source'
_exptl_absorpt_coefficient_mu 0.572
_exptl_absorpt_correction_T_max 1.00000
_exptl_absorpt_correction_T_min 0.73324
_exptl_absorpt_correction_type multi-scan
_exptl_absorpt_process_details
;
CrysAlisPro 1.171.39.28b (Rigaku Oxford Diffraction, 2015)
Empirical absorption correction using spherical harmonics,
 implemented in SCALE3 ABSPACK scaling algorithm.
;
_exptl_crystal_colour colourless
_exptl_crystal_colour_primary colourless
_exptl_crystal_density_diffrn 1.267
_exptl_crystal_description block
_exptl_crystal_F_000 720
_refine_diff_density_max 0.839
_refine_diff_density_min -0.610
_refine_diff_density_rms 0.070
_refine_ls_extinction_method none
_refine_ls_goodness_of_fit_ref 1.100
_refine_ls_hydrogen_treatment constr
_refine_ls_matrix_type full
_refine_ls_number_parameters 481
_refine_ls_number_reflns 7007
_refine_ls_number_restraints 0
_refine_ls_restrained_S_all 1.100
_refine_ls_R_factor_all 0.0827
_refine_ls_R_factor_gt 0.0719
_refine_ls_shift/su_max 0.000
_refine_ls_shift/su_mean 0.000
_refine_ls_structure_factor_coef Fsqd
_refine_ls_weighting_details 'w=1/[\s^2^(Fo^2^)+(0.1260P)^2^+0.9657P] where P=(Fo^2^+2Fc^2^)/3'
_refine_ls_weighting_scheme calc
_refine_ls_wR_factor_gt 0.2192
_refine_ls_wR_factor_ref 0.2288
_reflns_Friedel_coverage 0.000
_reflns_number_gt 5748
_reflns_number_total 7007
_reflns_threshold_expression 'I > 2\s(I)'
_cod_data_source_file c7tc05576e2.cif
_cod_data_source_block 20170928-1-2
_cod_database_code 7237059
_shelx_shelxl_version_number 2016/6
_shelx_space_group_comment
;
The symmetry employed for this shelxl refinement is uniquely defined
by the following loop, which should always be used as a source of
symmetry information in preference to the above space-group names.
They are only intended as comments.
;
_reflns_odcompleteness_completeness 99.39
_reflns_odcompleteness_iscentric 1
_reflns_odcompleteness_theta 66.97
_olex2_refinement_description
;
1. Fixed Uiso
 At 1.2 times of:
  All C(H) groups
 At 1.5 times of:
  All C(H,H,H) groups
2.a Aromatic/amide H refined with riding coordinates:
 C00A(H00A), C00K(H00K), C00M(H00M), C00O(H00O), C00P(H00P), C00Q(H00Q),
 C00R(H00R), C00S(H00S), C00T(H00T), C00U(H00U), C00V(H00V), C00X(H00X),
 C00Y(H00Y), C00Z(H00Z), C010(H010), C011(H011), C012(H012), C013(H013),
 C014(H014), C015(H015), C016(H016), C017(H017), C018(H018), C019(H019),
 C01A(H01A), C01B(H01B), C01C(H01C), C01D(H01D), C01E(H01E)
2.b Idealised Me refined as rotating group:
 C01F(H01F,H01G,H01H), C01G(H01I,H01J,H01K), C01H(H01L,H01M,H01N)
;
_olex2_submission_special_instructions 'No special instructions were received'
_oxdiff_exptl_absorpt_empirical_details
;
Empirical correction (ABSPACK) includes:
- Absorption correction using spherical harmonics
- Frame scaling
;
_oxdiff_exptl_absorpt_empirical_full_max 1.817
_oxdiff_exptl_absorpt_empirical_full_min 0.517

loop_
_space_group_symop_operation_xyz
'x, y, z'
'-x, -y, -z'

loop_
_atom_site_label
_atom_site_type_symbol
_atom_site_fract_x
_atom_site_fract_y
_atom_site_fract_z
_atom_site_U_iso_or_equiv
_atom_site_adp_type
_atom_site_occupancy
_atom_site_site_symmetry_order
_atom_site_calc_flag
_atom_site_refinement_flags_posn
N001 N 0.5699(2) 0.27683(17) 0.10406(10) 0.0262(4) Uani 1 1 d .
N002 N 0.6329(2) 0.48529(17) 0.11764(10) 0.0247(4) Uani 1 1 d .
N003 N 0.2099(2) 0.3159(2) 0.38654(11) 0.0319(5) Uani 1 1 d .
N004 N 0.0375(2) 0.2792(2) 0.50287(12) 0.0362(5) Uani 1 1 d .
C005 C 0.6599(2) 0.6118(2) 0.15062(12) 0.0250(5) Uani 1 1 d .
C006 C 0.6939(2) 0.4464(2) 0.05537(12) 0.0255(5) Uani 1 1 d .
C007 C 0.4701(2) 0.3715(2) 0.20784(12) 0.0253(5) Uani 1 1 d .
C008 C 0.2761(3) 0.2932(2) 0.45621(12) 0.0275(5) Uani 1 1 d .
C009 C 0.6554(2) 0.3180(2) 0.04969(12) 0.0257(5) Uani 1 1 d .
C00A C 0.7937(2) 0.6673(2) 0.19582(12) 0.0265(5) Uani 1 1 d .
H00A H 0.863642 0.621482 0.206780 0.032 Uiso 1 1 calc R
C00B C 0.1885(3) 0.2757(2) 0.51526(13) 0.0284(5) Uani 1 1 d .
C00C C 0.5580(2) 0.3786(2) 0.14427(12) 0.0249(5) Uani 1 1 d .
C00D C 0.7048(3) 0.2428(2) -0.00644(12) 0.0280(5) Uani 1 1 d .
C00E C 0.0679(3) 0.3412(2) 0.37932(12) 0.0270(5) Uani 1 1 d .
C00F C 0.7756(2) 0.5137(2) 0.00240(12) 0.0272(5) Uani 1 1 d .
C00G C 0.8236(2) 0.4404(2) -0.05465(12) 0.0287(5) Uani 1 1 d .
C00H C -0.0186(3) 0.3252(2) 0.43859(13) 0.0290(5) Uani 1 1 d .
C00I C -0.0606(3) 0.2328(2) 0.55532(13) 0.0293(5) Uani 1 1 d .
C00J C 0.7904(3) 0.3044(2) -0.05809(12) 0.0295(5) Uani 1 1 d .
C00K C 0.8224(3) 0.7914(2) 0.22452(12) 0.0288(5) Uani 1 1 d .
H00K H 0.913133 0.828476 0.253984 0.035 Uiso 1 1 calc R
C00L C 0.7186(3) 0.8620(2) 0.21028(12) 0.0278(5) Uani 1 1 d .
C00M C 0.0078(3) 0.3754(2) 0.31245(13) 0.0295(5) Uani 1 1 d .
H00M H 0.063938 0.385314 0.272696 0.035 Uiso 1 1 calc R
C00N C 0.2985(3) 0.3351(2) 0.32642(12) 0.0283(5) Uani 1 1 d .
C00O C 0.5836(3) 0.8029(2) 0.16605(13) 0.0316(5) Uani 1 1 d .
H00O H 0.511386 0.847108 0.156481 0.038 Uiso 1 1 calc R
C00P C 0.5551(3) 0.6791(2) 0.13610(13) 0.0305(5) Uani 1 1 d .
H00P H 0.465089 0.641660 0.106151 0.037 Uiso 1 1 calc R
C00Q C 0.3806(3) 0.2543(2) 0.21540(13) 0.0307(5) Uani 1 1 d .
H00Q H 0.378443 0.187031 0.180466 0.037 Uiso 1 1 calc R
C00R C 0.8057(3) 0.6442(2) 0.00217(13) 0.0321(5) Uani 1 1 d .
H00R H 0.771621 0.691715 0.038288 0.038 Uiso 1 1 calc R
C00S C 0.4727(3) 0.4704(2) 0.26188(13) 0.0310(5) Uani 1 1 d .
H00S H 0.531678 0.549165 0.258549 0.037 Uiso 1 1 calc R
C00T C -0.1361(3) 0.3949(2) 0.30501(14) 0.0332(5) Uani 1 1 d .
H00T H -0.176656 0.415280 0.259841 0.040 Uiso 1 1 calc R
C00U C 0.3873(3) 0.4514(2) 0.32063(14) 0.0336(5) Uani 1 1 d .
H00U H 0.390047 0.517734 0.356409 0.040 Uiso 1 1 calc R
C00V C 0.6717(3) 0.1130(2) -0.00923(13) 0.0317(5) Uani 1 1 d .
H00V H 0.616264 0.074263 0.025773 0.038 Uiso 1 1 calc R
C00W C 0.7561(3) 1.0003(2) 0.23915(14) 0.0334(5) Uani 1 1 d .
C00X C 0.2529(3) 0.2521(2) 0.58341(13) 0.0329(5) Uani 1 1 d .
H00X H 0.196926 0.243533 0.623273 0.040 Uiso 1 1 calc R
C00Y C 0.4225(3) 0.2829(2) 0.46684(14) 0.0342(5) Uani 1 1 d .
H00Y H 0.480679 0.294790 0.427965 0.041 Uiso 1 1 calc R
C00Z C 0.9031(3) 0.5041(3) -0.10746(13) 0.0342(6) Uani 1 1 d .
H00Z H 0.935823 0.458595 -0.145113 0.041 Uiso 1 1 calc R
C010 C 0.8380(3) 0.2289(3) -0.11287(14) 0.0356(6) Uani 1 1 d .
H010 H 0.893573 0.266202 -0.148282 0.043 Uiso 1 1 calc R
C011 C -0.1577(3) 0.3502(2) 0.43126(14) 0.0343(5) Uani 1 1 d .
H011 H -0.212593 0.344476 0.471566 0.041 Uiso 1 1 calc R
C012 C 0.9339(3) 0.6312(3) -0.10520(13) 0.0370(6) Uani 1 1 d .
H012 H 0.988243 0.670346 -0.140458 0.044 Uiso 1 1 calc R
C013 C 0.2957(3) 0.2366(2) 0.27349(13) 0.0327(5) Uani 1 1 d .
H013 H 0.236342 0.158070 0.277099 0.039 Uiso 1 1 calc R
C014 C -0.0814(3) 0.3112(3) 0.61470(14) 0.0359(6) Uani 1 1 d .
H014 H -0.033552 0.395315 0.620002 0.043 Uiso 1 1 calc R
C015 C 0.8841(3) 0.7017(2) -0.05037(13) 0.0363(6) Uani 1 1 d .
H015 H 0.903967 0.787707 -0.049381 0.044 Uiso 1 1 calc R
C016 C 0.3998(3) 0.2410(3) 0.59348(14) 0.0371(6) Uani 1 1 d .
H016 H 0.440966 0.224297 0.639572 0.045 Uiso 1 1 calc R
C017 C 0.8040(3) 0.1015(3) -0.11503(14) 0.0397(6) Uani 1 1 d .
H017 H 0.837277 0.054300 -0.151615 0.048 Uiso 1 1 calc R
C018 C 0.7202(3) 0.0423(3) -0.06306(14) 0.0382(6) Uani 1 1 d .
H018 H 0.697557 -0.043855 -0.064819 0.046 Uiso 1 1 calc R
C019 C -0.2176(3) 0.3840(2) 0.36394(15) 0.0370(6) Uani 1 1 d .
H019 H -0.312466 0.398998 0.359324 0.044 Uiso 1 1 calc R
C01A C 0.4838(3) 0.2547(3) 0.53523(15) 0.0389(6) Uani 1 1 d .
H01A H 0.581195 0.245276 0.541332 0.047 Uiso 1 1 calc R
C01B C -0.1337(3) 0.1075(3) 0.54695(17) 0.0419(6) Uani 1 1 d .
H01B H -0.122105 0.053940 0.506685 0.050 Uiso 1 1 calc R
C01C C -0.1731(3) 0.2652(3) 0.66618(15) 0.0473(7) Uani 1 1 d .
H01C H -0.187161 0.318666 0.705877 0.057 Uiso 1 1 calc R
C01D C -0.2432(3) 0.1422(4) 0.65946(18) 0.0537(9) Uani 1 1 d .
H01D H -0.303135 0.111778 0.695068 0.064 Uiso 1 1 calc R
C01E C -0.2256(3) 0.0636(3) 0.6007(2) 0.0572(9) Uani 1 1 d .
H01E H -0.275010 -0.020075 0.596060 0.069 Uiso 1 1 calc R
C01F C 0.8377(5) 1.0266(3) 0.31827(17) 0.0591(9) Uani 1 1 d .
H01F H 0.780903 0.975025 0.350172 0.089 Uiso 1 1 calc GR
H01G H 0.849794 1.112479 0.336509 0.089 Uiso 1 1 calc GR
H01H H 0.934143 1.008881 0.318329 0.089 Uiso 1 1 calc GR
C01G C 0.8592(4) 1.0701(3) 0.18723(19) 0.0597(9) Uani 1 1 d .
H01I H 0.946420 1.037790 0.186558 0.090 Uiso 1 1 calc GR
H01J H 0.888649 1.157104 0.205449 0.090 Uiso 1 1 calc GR
H01K H 0.806748 1.058955 0.137308 0.090 Uiso 1 1 calc GR
C01H C 0.6180(4) 1.0519(3) 0.2359(2) 0.0632(10) Uani 1 1 d .
H01L H 0.565317 1.033749 0.185917 0.095 Uiso 1 1 calc GR
H01M H 0.647450 1.140339 0.249580 0.095 Uiso 1 1 calc GR
H01N H 0.553994 1.014296 0.270277 0.095 Uiso 1 1 calc GR

loop_
_atom_site_aniso_label
_atom_site_aniso_U_11
_atom_site_aniso_U_22
_atom_site_aniso_U_33
_atom_site_aniso_U_23
_atom_site_aniso_U_13
_atom_site_aniso_U_12
N001 0.0300(10) 0.0276(9) 0.0206(9) 0.0038(7) 0.0053(7) 0.0049(7)
N002 0.0280(9) 0.0266(9) 0.0188(9) 0.0033(7) 0.0046(7) 0.0046(7)
N003 0.0295(10) 0.0489(12) 0.0208(9) 0.0094(9) 0.0056(8) 0.0133(9)
N004 0.0308(10) 0.0569(13) 0.0266(10) 0.0179(10) 0.0083(8) 0.0152(9)
C005 0.0277(11) 0.0277(11) 0.0179(10) 0.0041(8) 0.0038(8) 0.0024(9)
C006 0.0250(10) 0.0331(12) 0.0166(10) 0.0034(8) 0.0007(8) 0.0046(9)
C007 0.0249(10) 0.0318(11) 0.0196(10) 0.0061(9) 0.0027(8) 0.0065(9)
C008 0.0291(11) 0.0316(12) 0.0209(11) 0.0056(9) 0.0015(9) 0.0058(9)
C009 0.0256(10) 0.0317(11) 0.0190(10) 0.0026(9) 0.0013(8) 0.0063(9)
C00A 0.0248(11) 0.0328(12) 0.0217(10) 0.0054(9) 0.0014(8) 0.0065(9)
C00B 0.0273(11) 0.0329(12) 0.0238(11) 0.0040(9) 0.0025(9) 0.0049(9)
C00C 0.0264(11) 0.0272(11) 0.0196(10) 0.0043(8) 0.0008(8) 0.0041(8)
C00D 0.0260(11) 0.0353(12) 0.0215(11) 0.0016(9) -0.0002(9) 0.0070(9)
C00E 0.0294(11) 0.0286(11) 0.0223(11) 0.0037(9) 0.0018(9) 0.0062(9)
C00F 0.0245(11) 0.0356(12) 0.0181(10) 0.0029(9) -0.0002(8) 0.0024(9)
C00G 0.0235(10) 0.0395(13) 0.0199(10) 0.0022(9) -0.0003(8) 0.0035(9)
C00H 0.0303(12) 0.0336(12) 0.0233(11) 0.0062(9) 0.0043(9) 0.0067(9)
C00I 0.0266(11) 0.0373(12) 0.0251(11) 0.0092(9) 0.0048(9) 0.0071(9)
C00J 0.0260(11) 0.0409(13) 0.0191(10) -0.0005(9) -0.0005(9) 0.0066(9)
C00K 0.0277(11) 0.0326(12) 0.0228(11) 0.0026(9) -0.0003(9) 0.0023(9)
C00L 0.0317(12) 0.0293(11) 0.0215(10) 0.0055(9) 0.0038(9) 0.0048(9)
C00M 0.0319(12) 0.0319(12) 0.0236(11) 0.0062(9) 0.0030(9) 0.0046(9)
C00N 0.0276(11) 0.0394(13) 0.0204(11) 0.0108(9) 0.0052(9) 0.0094(9)
C00O 0.0321(12) 0.0319(12) 0.0298(12) 0.0031(10) -0.0034(10) 0.0095(10)
C00P 0.0291(11) 0.0338(12) 0.0256(11) 0.0020(9) -0.0038(9) 0.0053(9)
C00Q 0.0362(12) 0.0302(12) 0.0247(11) 0.0032(9) 0.0058(9) 0.0052(10)
C00R 0.0332(12) 0.0373(13) 0.0227(11) 0.0059(10) 0.0023(9) 0.0023(10)
C00S 0.0345(12) 0.0304(12) 0.0267(12) 0.0029(9) 0.0083(10) 0.0032(9)
C00T 0.0319(12) 0.0363(13) 0.0299(12) 0.0110(10) -0.0016(10) 0.0052(10)
C00U 0.0383(13) 0.0383(13) 0.0248(11) 0.0019(10) 0.0073(10) 0.0098(10)
C00V 0.0342(12) 0.0367(13) 0.0243(11) 0.0013(9) 0.0031(9) 0.0100(10)
C00W 0.0374(13) 0.0277(12) 0.0321(12) 0.0020(10) 0.0017(10) 0.0041(10)
C00X 0.0339(12) 0.0421(13) 0.0223(11) 0.0081(10) 0.0044(9) 0.0062(10)
C00Y 0.0295(12) 0.0463(14) 0.0278(12) 0.0104(10) 0.0067(10) 0.0076(10)
C00Z 0.0306(12) 0.0496(15) 0.0193(11) 0.0034(10) 0.0017(9) 0.0044(10)
C010 0.0340(13) 0.0489(15) 0.0233(11) -0.0001(10) 0.0066(10) 0.0095(11)
C011 0.0305(12) 0.0443(14) 0.0308(12) 0.0105(10) 0.0076(10) 0.0107(10)
C012 0.0353(13) 0.0499(15) 0.0211(11) 0.0102(10) 0.0044(10) -0.0016(11)
C013 0.0357(13) 0.0344(12) 0.0282(12) 0.0078(10) 0.0091(10) 0.0051(10)
C014 0.0331(13) 0.0471(15) 0.0265(12) 0.0011(10) 0.0008(10) 0.0107(11)
C015 0.0393(13) 0.0398(14) 0.0245(12) 0.0085(10) -0.0001(10) -0.0006(11)
C016 0.0318(12) 0.0508(15) 0.0273(12) 0.0119(11) 0.0006(10) 0.0060(11)
C017 0.0420(14) 0.0488(15) 0.0284(12) -0.0066(11) 0.0048(11) 0.0153(12)
C018 0.0467(15) 0.0367(13) 0.0304(13) -0.0017(10) 0.0028(11) 0.0117(11)
C019 0.0293(12) 0.0446(14) 0.0390(14) 0.0134(11) 0.0046(10) 0.0101(10)
C01A 0.0281(12) 0.0566(17) 0.0325(13) 0.0144(12) 0.0030(10) 0.0086(11)
C01B 0.0426(14) 0.0371(14) 0.0452(16) 0.0052(12) 0.0023(12) 0.0097(11)
C01C 0.0385(14) 0.086(2) 0.0236(13) 0.0109(13) 0.0069(11) 0.0244(15)
C01D 0.0350(14) 0.093(3) 0.0424(16) 0.0381(17) 0.0152(12) 0.0190(16)
C01E 0.0407(16) 0.0504(17) 0.078(2) 0.0342(17) 0.0031(16) -0.0014(13)
C01F 0.099(3) 0.0322(14) 0.0354(15) -0.0024(12) -0.0130(16) 0.0074(15)
C01G 0.091(3) 0.0334(15) 0.0469(18) 0.0055(13) 0.0202(17) -0.0045(15)
C01H 0.0503(18) 0.0374(16) 0.096(3) -0.0146(17) 0.0040(18) 0.0095(13)

loop_
_atom_type_symbol
_atom_type_description
_atom_type_scat_dispersion_real
_atom_type_scat_dispersion_imag
_atom_type_scat_source
C C 0.0181 0.0091 'International Tables Vol C Tables 4.2.6.8 and 6.1.1.4'
H H 0.0000 0.0000 'International Tables Vol C Tables 4.2.6.8 and 6.1.1.4'
N N 0.0311 0.0180 'International Tables Vol C Tables 4.2.6.8 and 6.1.1.4'

loop_
_geom_angle_atom_site_label_1
_geom_angle_atom_site_label_2
_geom_angle_atom_site_label_3
_geom_angle
C00C N001 C009 105.34(18)
C006 N002 C005 124.85(19)
C00C N002 C005 128.34(18)
C00C N002 C006 106.46(18)
C008 N003 C00N 119.19(19)
C00E N003 C008 120.69(19)
C00E N003 C00N 119.19(18)
C00B N004 C00H 120.7(2)
C00B N004 C00I 119.53(19)
C00H N004 C00I 119.79(19)
C00A C005 N002 119.8(2)
C00P C005 N002 120.22(19)
C00P C005 C00A 120.0(2)
N002 C006 C00F 132.1(2)
C009 C006 N002 105.09(19)
C009 C006 C00F 122.7(2)
C00Q C007 C00C 116.5(2)
C00S C007 C00C 125.5(2)
C00S C007 C00Q 117.9(2)
C00B C008 N003 118.8(2)
C00Y C008 N003 121.6(2)
C00Y C008 C00B 119.6(2)
N001 C009 C006 111.26(19)
N001 C009 C00D 126.8(2)
C006 C009 C00D 121.9(2)
C005 C00A H00A 120.2
C00K C00A C005 119.6(2)
C00K C00A H00A 120.2
N004 C00B C008 119.3(2)
C00X C00B N004 121.8(2)
C00X C00B C008 118.8(2)
N001 C00C N002 111.82(19)
N001 C00C C007 121.2(2)
N002 C00C C007 127.0(2)
C00J C00D C009 117.6(2)
C00V C00D C009 121.4(2)
C00V C00D C00J 120.9(2)
C00H C00E N003 119.7(2)
C00M C00E N003 121.0(2)
C00M C00E C00H 119.3(2)
C00G C00F C006 116.1(2)
C00R C00F C006 124.6(2)
C00R C00F C00G 119.3(2)
C00F C00G C00J 121.2(2)
C00Z C00G C00F 117.2(2)
C00Z C00G C00J 121.6(2)
C00E C00H N004 118.6(2)
C011 C00H N004 121.8(2)
C011 C00H C00E 119.5(2)
C014 C00I N004 120.5(2)
C014 C00I C01B 119.8(2)
C01B C00I N004 119.7(2)
C00D C00J C00G 120.3(2)
C00D C00J C010 116.8(2)
C010 C00J C00G 122.9(2)
C00A C00K H00K 119.2
C00A C00K C00L 121.6(2)
C00L C00K H00K 119.2
C00K C00L C00O 117.5(2)
C00K C00L C00W 120.6(2)
C00O C00L C00W 121.8(2)
C00E C00M H00M 119.9
C00E C00M C00T 120.3(2)
C00T C00M H00M 119.9
C00U C00N N003 120.7(2)
C013 C00N N003 119.8(2)
C013 C00N C00U 119.5(2)
C00L C00O H00O 119.4
C00P C00O C00L 121.2(2)
C00P C00O H00O 119.4
C005 C00P C00O 120.2(2)
C005 C00P H00P 119.9
C00O C00P H00P 119.9
C007 C00Q H00Q 119.3
C013 C00Q C007 121.4(2)
C013 C00Q H00Q 119.3
C00F C00R H00R 119.4
C015 C00R C00F 121.1(2)
C015 C00R H00R 119.4
C007 C00S H00S 119.9
C00U C00S C007 120.2(2)
C00U C00S H00S 119.9
C00M C00T H00T 119.9
C019 C00T C00M 120.2(2)
C019 C00T H00T 119.9
C00N C00U C00S 120.8(2)
C00N C00U H00U 119.6
C00S C00U H00U 119.6
C00D C00V H00V 119.6
C018 C00V C00D 120.8(2)
C018 C00V H00V 119.6
C00L C00W C01G 107.5(2)
C01F C00W C00L 111.8(2)
C01F C00W C01G 108.3(3)
C01F C00W C01H 109.6(3)
C01H C00W C00L 112.2(2)
C01H C00W C01G 107.2(3)
C00B C00X H00X 119.4
C00B C00X C016 121.2(2)
C016 C00X H00X 119.4
C008 C00Y H00Y 119.6
C008 C00Y C01A 120.7(2)
C01A C00Y H00Y 119.6
C00G C00Z H00Z 118.9
C012 C00Z C00G 122.2(2)
C012 C00Z H00Z 118.9
C00J C010 H010 119.2
C017 C010 C00J 121.5(2)
C017 C010 H010 119.2
C00H C011 H011 119.6
C00H C011 C019 120.9(2)
C019 C011 H011 119.6
C00Z C012 H012 119.9
C00Z C012 C015 120.3(2)
C015 C012 H012 119.9
C00N C013 H013 119.9
C00Q C013 C00N 120.2(2)
C00Q C013 H013 119.9
C00I C014 H014 119.9
C01C C014 C00I 120.1(3)
C01C C014 H014 119.9
C00R C015 C012 119.8(2)
C00R C015 H015 120.1
C012 C015 H015 120.1
C00X C016 H016 120.1
C01A C016 C00X 119.8(2)
C01A C016 H016 120.1
C010 C017 H017 119.6
C010 C017 C018 120.8(2)
C018 C017 H017 119.6
C00V C018 C017 119.1(3)
C00V C018 H018 120.5
C017 C018 H018 120.5
C00T C019 C011 119.8(2)
C00T C019 H019 120.1
C011 C019 H019 120.1
C00Y C01A H01A 120.1
C016 C01A C00Y 119.8(2)
C016 C01A H01A 120.1
C00I C01B H01B 120.7
C00I C01B C01E 118.5(3)
C01E C01B H01B 120.7
C014 C01C H01C 119.7
C01D C01C C014 120.6(3)
C01D C01C H01C 119.7
C01C C01D H01D 119.9
C01C C01D C01E 120.1(3)
C01E C01D H01D 119.9
C01B C01E H01E 119.6
C01D C01E C01B 120.8(3)
C01D C01E H01E 119.6
C00W C01F H01F 109.5
C00W C01F H01G 109.5
C00W C01F H01H 109.5
H01F C01F H01G 109.5
H01F C01F H01H 109.5
H01G C01F H01H 109.5
C00W C01G H01I 109.5
C00W C01G H01J 109.5
C00W C01G H01K 109.5
H01I C01G H01J 109.5
H01I C01G H01K 109.5
H01J C01G H01K 109.5
C00W C01H H01L 109.5
C00W C01H H01M 109.5
C00W C01H H01N 109.5
H01L C01H H01M 109.5
H01L C01H H01N 109.5
H01M C01H H01N 109.5

loop_
_geom_bond_atom_site_label_1
_geom_bond_atom_site_label_2
_geom_bond_distance
N001 C009 1.371(3)
N001 C00C 1.323(3)
N002 C005 1.433(3)
N002 C006 1.391(3)
N002 C00C 1.383(3)
N003 C008 1.409(3)
N003 C00E 1.405(3)
N003 C00N 1.431(3)
N004 C00B 1.405(3)
N004 C00H 1.408(3)
N004 C00I 1.430(3)
C005 C00A 1.387(3)
C005 C00P 1.377(3)
C006 C009 1.381(3)
C006 C00F 1.438(3)
C007 C00C 1.474(3)
C007 C00Q 1.401(3)
C007 C00S 1.399(3)
C008 C00B 1.408(3)
C008 C00Y 1.384(3)
C009 C00D 1.437(3)
C00A H00A 0.9300
C00A C00K 1.385(3)
C00B C00X 1.383(3)
C00D C00J 1.410(3)
C00D C00V 1.401(3)
C00E C00H 1.404(3)
C00E C00M 1.396(3)
C00F C00G 1.429(3)
C00F C00R 1.414(3)
C00G C00J 1.468(3)
C00G C00Z 1.408(3)
C00H C011 1.377(3)
C00I C014 1.380(3)
C00I C01B 1.389(4)
C00J C010 1.413(3)
C00K H00K 0.9300
C00K C00L 1.396(3)
C00L C00O 1.396(3)
C00L C00W 1.527(3)
C00M H00M 0.9300
C00M C00T 1.396(3)
C00N C00U 1.383(3)
C00N C013 1.383(3)
C00O H00O 0.9300
C00O C00P 1.388(3)
C00P H00P 0.9300
C00Q H00Q 0.9300
C00Q C013 1.378(3)
C00R H00R 0.9300
C00R C015 1.370(3)
C00S H00S 0.9300
C00S C00U 1.392(3)
C00T H00T 0.9300
C00T C019 1.367(4)
C00U H00U 0.9300
C00V H00V 0.9300
C00V C018 1.374(3)
C00W C01F 1.513(4)
C00W C01G 1.540(4)
C00W C01H 1.518(4)
C00X H00X 0.9300
C00X C016 1.391(3)
C00Y H00Y 0.9300
C00Y C01A 1.395(3)
C00Z H00Z 0.9300
C00Z C012 1.373(4)
C010 H010 0.9300
C010 C017 1.375(4)
C011 H011 0.9300
C011 C019 1.400(3)
C012 H012 0.9300
C012 C015 1.392(4)
C013 H013 0.9300
C014 H014 0.9300
C014 C01C 1.378(4)
C015 H015 0.9300
C016 H016 0.9300
C016 C01A 1.373(4)
C017 H017 0.9300
C017 C018 1.395(4)
C018 H018 0.9300
C019 H019 0.9300
C01A H01A 0.9300
C01B H01B 0.9300
C01B C01E 1.405(4)
C01C H01C 0.9300
C01C C01D 1.361(5)
C01D H01D 0.9300
C01D C01E 1.362(5)
C01E H01E 0.9300
C01F H01F 0.9600
C01F H01G 0.9600
C01F H01H 0.9600
C01G H01I 0.9600
C01G H01J 0.9600
C01G H01K 0.9600
C01H H01L 0.9600
C01H H01M 0.9600
C01H H01N 0.9600
